data_1527509
loop_
_publ_author_name
'Higashi, I.'
'Takabatake, T.'
'Kobayashi, K.'
'Kasaya, M.'

_publ_section_title
;
 The crystal structures of Ce T Sn (T= Ni, Pd and Pt)
;
_journal_name_full 'Journal of Alloys Compd.'
_journal_page_first 300
_journal_page_last 302
_journal_volume 193
_journal_year 1993
_chemical_formula_sum 'Ce Ni Sn'
_space_group_IT_number 33
_symmetry_space_group_name_Hall 'P 2c -2n'
_symmetry_space_group_name_H-M 'P n a 21'
_cell_angle_alpha 90
_cell_angle_beta 90
_cell_angle_gamma 90
_cell_formula_units_Z 4
_cell_length_a 7.542
_cell_length_b 7.617
_cell_length_c 4.6009
_cell_volume 264.310
_citation_journal_id_ASTM JALCEU
_cod_data_source_file Higashi_JALCEU_1993_307.cif
_cod_data_source_block Ce1Ni1Sn1
_cod_original_cell_volume 264.3098
_cod_original_formula_sum 'Ce1 Ni1 Sn1'
_cod_database_code 1527509

loop_
_symmetry_equiv_pos_as_xyz
x,y,z
-x,-y,z+1/2
-x+1/2,y+1/2,z+1/2
x+1/2,-y+1/2,z

loop_
_atom_site_label
_atom_site_type_symbol
_atom_site_fract_x
_atom_site_fract_y
_atom_site_fract_z
_atom_site_occupancy
_atom_site_U_iso_or_equiv
Ce1 Ce 0.48165 0.19701 0.75 1 0.0
Ni1 Ni 0.6892 0.5821 0.7479 1 0.0
Sn1 Sn 0.81428 0.90024 0.7567 1 0.0
